data_4111634
loop_
_publ_author_name
'Toyoharu Miyagawa'
'Akira Furuko'
'Katsuhiro Maeda'
'Hiroshi Katagiri'
'Yoshio Furusho'
'Eiji Yashima'

_publ_section_title
;
 Dual Memory of Enantiomeric Helices in a Polyacetylene Induced by a
 Single Enantiomer
;
_journal_name_full 'Journal of the American Chemical Society'
_journal_page_first 5018
_journal_page_last 5019
_journal_paper_doi 10.1021/ja0509634
_journal_volume 127
_journal_year 2005
_chemical_formula_moiety 'C14 H11 O3 P'
_chemical_formula_sum 'C14 H11 O3 P'
_chemical_formula_weight 258.20
_space_group_IT_number 61
_symmetry_cell_setting orthorhombic
_symmetry_space_group_name_Hall '-P 2ac 2ab'
_symmetry_space_group_name_H-M 'P b c a'
_atom_sites_solution_hydrogens geom
_atom_sites_solution_primary direct
_atom_sites_solution_secondary difmap
_audit_creation_method SHELXL-97
_cell_angle_alpha 90.00
_cell_angle_beta 90.00
_cell_angle_gamma 90.00
_cell_formula_units_Z 8
_cell_length_a 11.1163(6)
_cell_length_b 9.5844(5)
_cell_length_c 23.1449(13)
_cell_measurement_temperature 174(2)
_cell_volume 2465.9(2)
_computing_cell_refinement 'Bruker SMART'
_computing_data_collection 'Bruker SMART'
_computing_data_reduction 'Bruker SAINT'
_computing_molecular_graphics 'Bruker SHELXTL'
_computing_publication_material 'Bruker SHELXTL'
_computing_structure_refinement 'SHELXL-97 (Sheldrick, 1997)'
_computing_structure_solution 'SHELXS-97 (Sheldrick, 1990)'
_diffrn_ambient_temperature 174(2)
_diffrn_measured_fraction_theta_full 0.995
_diffrn_measured_fraction_theta_max 0.995
_diffrn_measurement_device_type 'CCD area detector'
_diffrn_measurement_method 'omega scans'
_diffrn_radiation_monochromator graphite
_diffrn_radiation_source 'fine-focus sealed tube'
_diffrn_radiation_type MoK\a
_diffrn_radiation_wavelength 0.71073
_diffrn_reflns_av_R_equivalents 0.0295
_diffrn_reflns_av_sigmaI/netI 0.0170
_diffrn_reflns_limit_h_max 14
_diffrn_reflns_limit_h_min -15
_diffrn_reflns_limit_k_max 13
_diffrn_reflns_limit_k_min -6
_diffrn_reflns_limit_l_max 31
_diffrn_reflns_limit_l_min -31
_diffrn_reflns_number 17400
_diffrn_reflns_theta_full 29.15
_diffrn_reflns_theta_max 29.15
_diffrn_reflns_theta_min 1.76
_exptl_absorpt_coefficient_mu 0.219
_exptl_absorpt_correction_T_max 0.8983
_exptl_absorpt_correction_T_min 0.8983
_exptl_absorpt_correction_type empirical
_exptl_absorpt_process_details SADABS
_exptl_crystal_colour colorless
_exptl_crystal_density_diffrn 1.391
_exptl_crystal_description prism
_exptl_crystal_F_000 1072
_exptl_crystal_size_max 0.50
_exptl_crystal_size_mid 0.50
_exptl_crystal_size_min 0.50
_refine_diff_density_max 0.393
_refine_diff_density_min -0.409
_refine_diff_density_rms 0.072
_refine_ls_extinction_method none
_refine_ls_goodness_of_fit_ref 1.054
_refine_ls_hydrogen_treatment mixed
_refine_ls_matrix_type full
_refine_ls_number_parameters 207
_refine_ls_number_reflns 3312
_refine_ls_number_restraints 0
_refine_ls_restrained_S_all 1.054
_refine_ls_R_factor_all 0.0411
_refine_ls_R_factor_gt 0.0384
_refine_ls_shift/su_max 0.000
_refine_ls_shift/su_mean 0.000
_refine_ls_structure_factor_coef Fsqd
_refine_ls_weighting_details 'calc w=1/[\s^2^(Fo^2^)+(0.0756P)^2^+0.4689P] where P=(Fo^2^+2Fc^2^)/3'
_refine_ls_weighting_scheme calc
_refine_ls_wR_factor_gt 0.1074
_refine_ls_wR_factor_ref 0.1102
_reflns_number_gt 3018
_reflns_number_total 3312
_reflns_threshold_expression >2sigma(I)
_cod_data_source_file ja0509634si20050215_033534.cif
_cod_data_source_block 1
_cod_database_code 4111634

loop_
_symmetry_equiv_pos_as_xyz
'x, y, z'
'-x+1/2, -y, z+1/2'
'x+1/2, -y+1/2, -z'
'-x, y+1/2, -z+1/2'
'-x, -y, -z'
'x-1/2, y, -z-1/2'
'-x-1/2, y-1/2, z'
'x, -y-1/2, z-1/2'

loop_
_atom_site_label
_atom_site_type_symbol
_atom_site_fract_x
_atom_site_fract_y
_atom_site_fract_z
_atom_site_U_iso_or_equiv
_atom_site_adp_type
_atom_site_occupancy
_atom_site_symmetry_multiplicity
_atom_site_calc_flag
P1 P 0.21317(2) 0.03214(3) 0.103143(12) 0.02071(11) Uani 1 1 d
O1 O 0.28162(7) 0.14530(9) 0.06943(4) 0.02616(19) Uani 1 1 d
H1 H 0.2642(19) 0.226(2) 0.0817(10) 0.066(6) Uiso 1 1 d
O2 O 0.26527(8) -0.10824(8) 0.09513(4) 0.02860(19) Uani 1 1 d
O3 O 0.22578(7) 0.08569(8) 0.16801(4) 0.02588(18) Uani 1 1 d
C1 C 0.05699(9) 0.03964(10) 0.08628(5) 0.0220(2) Uani 1 1 d
C2 C 0.00820(10) 0.15572(12) 0.05853(5) 0.0265(2) Uani 1 1 d
H2 H 0.0588(13) 0.2304(17) 0.0456(7) 0.035(4) Uiso 1 1 d
C3 C -0.11480(10) 0.16380(12) 0.04876(5) 0.0288(2) Uani 1 1 d
H3 H -0.1484(14) 0.2439(18) 0.0296(7) 0.038(4) Uiso 1 1 d
C4 C -0.19025(10) 0.05654(12) 0.06706(5) 0.0262(2) Uani 1 1 d
C5 C -0.14144(11) -0.06026(14) 0.09415(6) 0.0325(3) Uani 1 1 d
H4 H -0.1943(15) -0.1345(19) 0.1051(7) 0.035(4) Uiso 1 1 d
C6 C -0.01823(11) -0.06897(13) 0.10358(6) 0.0308(3) Uani 1 1 d
H5 H 0.0174(15) -0.1482(17) 0.1220(7) 0.035(4) Uiso 1 1 d
C7 C 0.17350(10) 0.01661(11) 0.21510(5) 0.0253(2) Uani 1 1 d
C8 C 0.08062(11) 0.08306(14) 0.24354(6) 0.0353(3) Uani 1 1 d
H6 H 0.0504(15) 0.1668(19) 0.2283(8) 0.046(5) Uiso 1 1 d
C9 C 0.03202(14) 0.02047(17) 0.29232(7) 0.0449(3) Uani 1 1 d
H7 H -0.0319(18) 0.067(2) 0.3126(9) 0.058(5) Uiso 1 1 d
C10 C 0.07571(15) -0.10572(17) 0.31154(6) 0.0460(4) Uani 1 1 d
H8 H 0.0432(19) -0.152(2) 0.3444(9) 0.066(6) Uiso 1 1 d
C11 C 0.16753(15) -0.17134(15) 0.28222(6) 0.0427(3) Uani 1 1 d
H9 H 0.2010(17) -0.258(2) 0.2953(9) 0.057(5) Uiso 1 1 d
C12 C 0.21829(12) -0.11009(13) 0.23350(6) 0.0330(3) Uani 1 1 d
H10 H 0.2815(15) -0.1516(19) 0.2119(8) 0.043(5) Uiso 1 1 d
C13 C -0.31829(11) 0.06626(13) 0.05887(5) 0.0301(2) Uani 1 1 d
C14 C -0.42431(12) 0.07477(15) 0.05398(6) 0.0369(3) Uani 1 1 d
H11 H -0.505(2) 0.087(2) 0.0493(9) 0.064(6) Uiso 1 1 d

loop_
_atom_site_aniso_label
_atom_site_aniso_U_11
_atom_site_aniso_U_22
_atom_site_aniso_U_33
_atom_site_aniso_U_23
_atom_site_aniso_U_13
_atom_site_aniso_U_12
P1 0.01873(16) 0.01479(16) 0.02860(18) 0.00002(8) 0.00157(9) 0.00055(8)
O1 0.0244(4) 0.0182(4) 0.0359(4) 0.0013(3) 0.0076(3) -0.0007(3)
O2 0.0277(4) 0.0162(4) 0.0419(5) -0.0014(3) 0.0012(3) 0.0039(3)
O3 0.0276(4) 0.0209(4) 0.0291(4) 0.0001(3) -0.0006(3) -0.0035(3)
C1 0.0208(5) 0.0194(5) 0.0259(5) -0.0003(3) 0.0010(4) 0.0002(3)
C2 0.0246(5) 0.0235(5) 0.0314(5) 0.0051(4) -0.0008(4) -0.0023(4)
C3 0.0259(5) 0.0275(5) 0.0329(5) 0.0054(4) -0.0035(4) 0.0024(4)
C4 0.0223(5) 0.0292(5) 0.0270(5) -0.0023(4) -0.0003(4) 0.0002(4)
C5 0.0239(5) 0.0281(6) 0.0456(7) 0.0069(5) 0.0006(5) -0.0046(4)
C6 0.0245(5) 0.0236(5) 0.0445(7) 0.0075(4) -0.0009(4) -0.0016(4)
C7 0.0243(5) 0.0246(5) 0.0271(5) -0.0011(4) -0.0016(4) -0.0033(4)
C8 0.0289(6) 0.0333(6) 0.0436(7) -0.0015(5) 0.0047(5) 0.0021(5)
C9 0.0384(7) 0.0514(8) 0.0450(8) -0.0082(6) 0.0132(6) -0.0069(6)
C10 0.0571(9) 0.0490(8) 0.0319(6) 0.0002(6) 0.0046(6) -0.0204(7)
C11 0.0585(9) 0.0339(7) 0.0355(6) 0.0074(5) -0.0036(6) -0.0048(6)
C12 0.0378(6) 0.0278(6) 0.0334(6) 0.0017(4) -0.0016(5) 0.0023(5)
C13 0.0264(5) 0.0321(6) 0.0319(6) -0.0003(4) -0.0005(4) 0.0001(5)
C14 0.0259(6) 0.0434(7) 0.0413(7) 0.0003(5) -0.0019(5) 0.0017(5)

loop_
_atom_type_symbol
_atom_type_description
_atom_type_scat_dispersion_real
_atom_type_scat_dispersion_imag
_atom_type_scat_source
C C 0.0033 0.0016 'International Tables Vol C Tables 4.2.6.8 and 6.1.1.4'
H H 0.0000 0.0000 'International Tables Vol C Tables 4.2.6.8 and 6.1.1.4'
O O 0.0106 0.0060 'International Tables Vol C Tables 4.2.6.8 and 6.1.1.4'
P P 0.1023 0.0942 'International Tables Vol C Tables 4.2.6.8 and 6.1.1.4'

loop_
_geom_angle_atom_site_label_1
_geom_angle_atom_site_label_2
_geom_angle_atom_site_label_3
_geom_angle
O2 P1 O1 112.63(5)
O2 P1 O3 112.18(5)
O1 P1 O3 101.97(5)
O2 P1 C1 113.06(5)
O1 P1 C1 110.05(5)
O3 P1 C1 106.22(5)
P1 O1 H1 111.1(15)
C7 O3 P1 122.98(7)
C6 C1 C2 119.66(10)
C6 C1 P1 119.45(8)
C2 C1 P1 120.81(8)
C3 C2 C1 120.17(10)
C3 C2 H2 119.1(9)
C1 C2 H2 120.7(9)
C2 C3 C4 120.17(10)
C2 C3 H3 120.1(9)
C4 C3 H3 119.7(9)
C3 C4 C5 119.70(10)
C3 C4 C13 120.52(11)
C5 C4 C13 119.77(11)
C6 C5 C4 120.19(11)
C6 C5 H4 121.3(10)
C4 C5 H4 118.5(10)
C5 C6 C1 120.09(11)
C5 C6 H5 121.7(10)
C1 C6 H5 118.2(10)
C12 C7 C8 121.93(12)
C12 C7 O3 120.41(11)
C8 C7 O3 117.58(10)
C7 C8 C9 118.66(13)
C7 C8 H6 118.9(11)
C9 C8 H6 122.4(11)
C10 C9 C8 120.33(14)
C10 C9 H7 120.7(13)
C8 C9 H7 118.9(13)
C9 C10 C11 120.21(13)
C9 C10 H8 122.1(13)
C11 C10 H8 117.7(13)
C10 C11 C12 120.48(14)
C10 C11 H9 121.9(12)
C12 C11 H9 117.6(12)
C7 C12 C11 118.38(13)
C7 C12 H10 118.2(11)
C11 C12 H10 123.4(11)
C14 C13 C4 177.90(14)
C13 C14 H11 176.4(14)

loop_
_geom_bond_atom_site_label_1
_geom_bond_atom_site_label_2
_geom_bond_distance
P1 O2 1.4766(8)
P1 O1 1.5375(8)
P1 O3 1.5928(9)
P1 C1 1.7809(11)
O1 H1 0.84(2)
O3 C7 1.4015(13)
C1 C6 1.3939(15)
C1 C2 1.3945(14)
C2 C3 1.3880(15)
C2 H2 0.958(16)
C3 C4 1.3927(16)
C3 H3 0.962(17)
C4 C5 1.3931(17)
C4 C13 1.4389(15)
C5 C6 1.3894(17)
C5 H4 0.958(18)
C6 H5 0.956(16)
C7 C12 1.3798(17)
C7 C8 1.3802(17)
C8 C9 1.388(2)
C8 H6 0.939(18)
C9 C10 1.377(2)
C9 H7 0.96(2)
C10 C11 1.378(2)
C10 H8 0.95(2)
C11 C12 1.3910(19)
C11 H9 0.96(2)
C12 H10 0.950(17)
C13 C14 1.1868(18)
C14 H11 0.92(2)
